data_7059251
loop_
_publ_author_name
'Li, Ling'
'Gou, Jian'
'Wu, Dong-Fang'
'Wang, Yun-Juan'
'Duan, Yao-Yao'
'Chen, Huan-Huan'
'Gao, Hong-Ling'
'Cui, Jian-Zhong'

_publ_section_title
;
 Near-infrared luminescence and magnetic properties of dinuclear rare
 earth complexes modulated by \b-diketone co-ligands
;
_journal_issue 10
_journal_name_full 'New Journal of Chemistry'
_journal_page_first 3912
_journal_page_last 3921
_journal_paper_doi 10.1039/D0NJ00164C
_journal_volume 44
_journal_year 2020
_chemical_formula_sum 'C64 H64 N6 O14 Yb2'
_chemical_formula_weight 1487.29
_space_group_crystal_system monoclinic
_space_group_IT_number 14
_space_group_name_Hall '-P 2ybc'
_space_group_name_H-M_alt 'P 1 21/c 1'
_atom_sites_solution_hydrogens mixed
_audit_creation_method SHELXL-2018/3
_audit_update_record
;
2019-07-22 deposited with the CCDC.	2020-01-28 downloaded from the CCDC.
;
_cell_angle_alpha 90
_cell_angle_beta 95.31(3)
_cell_angle_gamma 90
_cell_formula_units_Z 2
_cell_length_a 12.443(3)
_cell_length_b 23.026(5)
_cell_length_c 10.237(2)
_cell_measurement_reflns_used 7646
_cell_measurement_temperature 113(2)
_cell_measurement_theta_max 27.8944
_cell_measurement_theta_min 1.7688
_cell_volume 2920.4(11)
_computing_cell_refinement crystalclear
_computing_data_collection crystalclear
_computing_data_reduction crystalclear
_computing_molecular_graphics 'Bruker SHELXTL'
_computing_publication_material 'Bruker SHELXTL'
_computing_structure_refinement 'SHELXL-97 (Sheldrick, 1997)'
_computing_structure_solution 'SHELXS-97 (Sheldrick, 1990)'
_diffrn_ambient_temperature 113(2)
_diffrn_measured_fraction_theta_full 0.995
_diffrn_measured_fraction_theta_max 0.995
_diffrn_measurement_device_type 'rigaku saturn'
_diffrn_measurement_method '\w scans'
_diffrn_radiation_type MoK\a
_diffrn_radiation_wavelength 0.71073
_diffrn_reflns_av_R_equivalents 0.0787
_diffrn_reflns_av_unetI/netI 0.0664
_diffrn_reflns_Laue_measured_fraction_full 0.995
_diffrn_reflns_Laue_measured_fraction_max 0.995
_diffrn_reflns_limit_h_max 14
_diffrn_reflns_limit_h_min -14
_diffrn_reflns_limit_k_max 27
_diffrn_reflns_limit_k_min -26
_diffrn_reflns_limit_l_max 12
_diffrn_reflns_limit_l_min -12
_diffrn_reflns_number 20541
_diffrn_reflns_point_group_measured_fraction_full 0.995
_diffrn_reflns_point_group_measured_fraction_max 0.995
_diffrn_reflns_theta_full 25.017
_diffrn_reflns_theta_max 25.017
_diffrn_reflns_theta_min 1.867
_diffrn_standards_decay_% 0
_diffrn_standards_interval_count 0
_diffrn_standards_interval_time 0
_diffrn_standards_number 0
_exptl_absorpt_coefficient_mu 3.256
_exptl_absorpt_correction_T_max 1
_exptl_absorpt_correction_T_min 0.4163
_exptl_absorpt_correction_type multi-scan
_exptl_absorpt_process_details crystalclear
_exptl_crystal_colour yellow
_exptl_crystal_density_diffrn 1.691
_exptl_crystal_description prism
_exptl_crystal_F_000 1484
_exptl_crystal_size_max 0.200
_exptl_crystal_size_mid 0.180
_exptl_crystal_size_min 0.120
_refine_diff_density_max 1.805
_refine_diff_density_min -1.627
_refine_diff_density_rms 0.156
_refine_ls_extinction_method none
_refine_ls_goodness_of_fit_ref 1.034
_refine_ls_hydrogen_treatment mixed
_refine_ls_matrix_type full
_refine_ls_number_parameters 397
_refine_ls_number_reflns 5120
_refine_ls_number_restraints 2
_refine_ls_restrained_S_all 1.033
_refine_ls_R_factor_all 0.0492
_refine_ls_R_factor_gt 0.0401
_refine_ls_shift/su_max 0.003
_refine_ls_shift/su_mean 0.000
_refine_ls_structure_factor_coef Fsqd
_refine_ls_weighting_details 'w=1/[\s^2^(Fo^2^)+(0.0535P)^2^] where P=(Fo^2^+2Fc^2^)/3'
_refine_ls_weighting_scheme calc
_refine_ls_wR_factor_gt 0.0977
_refine_ls_wR_factor_ref 0.1039
_reflns_Friedel_coverage 0.000
_reflns_number_gt 4212
_reflns_number_total 5120
_reflns_threshold_expression 'I > 2\s(I)'
_cod_data_source_file d0nj00164c2.cif
_cod_data_source_block R20190421A1
_cod_depositor_comments
;
The following automatic conversions were performed:

data item '_exptl_absorpt_correction_type' value 'MULTI-SCAN' was
changed to 'multi-scan' in accordance with the
/home/data/users/saulius/crontab/automatic-downloads/rss-feeds/RSC/lib/dictionaries/cif_core.dic
dictionary named 'cif_core.dic' version 2.4.2 last updated on
2011-04-26.

Automatic conversion script
Id: cif_fix_values 7556 2019-12-06 15:28:31Z antanas 

 Adding full bibliography for 7059248--7059254.cif.

 Adding full bibliography for 7059248--7059254.cif.
;
_cod_original_cell_volume 2920.5(10)
_cod_original_sg_symbol_H-M 'P 21/c'
_cod_database_code 7059251
_shelx_shelxl_version_number 2018/3
_shelx_space_group_comment
;
The symmetry employed for this shelxl refinement is uniquely defined
by the following loop, which should always be used as a source of
symmetry information in preference to the above space-group names.
They are only intended as comments.
;
_shelx_estimated_absorpt_t_min 0.562
_shelx_estimated_absorpt_t_max 0.696

loop_
_space_group_symop_operation_xyz
'x, y, z'
'-x, y+1/2, -z+1/2'
'-x, -y, -z'
'x, -y-1/2, z-1/2'

loop_
_atom_site_label
_atom_site_type_symbol
_atom_site_fract_x
_atom_site_fract_y
_atom_site_fract_z
_atom_site_U_iso_or_equiv
_atom_site_adp_type
_atom_site_occupancy
_atom_site_site_symmetry_order
_atom_site_calc_flag
_atom_site_refinement_flags_posn
_atom_site_refinement_flags_adp
Yb1 Yb 0.58466(2) 0.93446(2) 1.02468(2) 0.01889(11) Uani 1 1 d . .
O1 O 0.6960(3) 0.86580(16) 1.1030(3) 0.0308(10) Uani 1 1 d . .
O2 O 0.4146(3) 0.96895(16) 1.0363(3) 0.0221(8) Uani 1 1 d . .
O3 O 0.2399(3) 1.01417(16) 0.9176(3) 0.0282(9) Uani 1 1 d . .
O4 O 0.4852(3) 0.88238(18) 0.8721(4) 0.0364(11) Uani 1 1 d . .
O5 O 0.6846(3) 0.92827(15) 0.8520(4) 0.0257(9) Uani 1 1 d . .
O6 O 0.5944(3) 0.97848(19) 1.2396(3) 0.0381(11) Uani 1 1 d . .
H6 H 0.655756 1.002583 1.258806 0.046 Uiso 1 1 calc R U
N1 N 0.6481(4) 0.7411(2) 1.4002(5) 0.0373(13) Uani 1 1 d D .
H1A H 0.623(5) 0.7069(13) 1.427(6) 0.045 Uiso 1 1 d D U
H1B H 0.591(3) 0.757(2) 1.355(5) 0.045 Uiso 1 1 d D U
N2 N 0.5753(4) 0.8257(2) 1.2337(5) 0.0326(12) Uani 1 1 d . .
N3 N 0.5032(4) 0.86507(19) 1.1628(4) 0.0282(11) Uani 1 1 d . .
C1 C 0.8621(5) 0.7968(3) 1.2071(5) 0.0333(14) Uani 1 1 d . .
H1 H 0.874236 0.827127 1.147177 0.040 Uiso 1 1 calc R U
C2 C 0.9466(5) 0.7615(3) 1.2473(6) 0.0347(15) Uani 1 1 d . .
H2 H 1.015892 0.767590 1.217907 0.042 Uiso 1 1 calc R U
C3 C 0.9284(5) 0.7158(3) 1.3330(5) 0.0339(14) Uani 1 1 d . .
H3 H 0.985333 0.689748 1.360481 0.041 Uiso 1 1 calc R U
C4 C 0.8286(5) 0.7087(3) 1.3773(5) 0.0351(15) Uani 1 1 d . .
H4 H 0.817221 0.677099 1.434078 0.042 Uiso 1 1 calc R U
C5 C 0.7426(5) 0.7465(2) 1.3413(5) 0.0287(13) Uani 1 1 d . .
C6 C 0.7582(5) 0.7913(2) 1.2487(5) 0.0267(13) Uani 1 1 d . .
C7 C 0.6717(5) 0.8302(2) 1.1934(5) 0.0293(13) Uani 1 1 d . .
C8 C 0.4057(5) 0.8583(3) 1.1854(6) 0.0365(15) Uani 1 1 d . .
H8 H 0.391341 0.829476 1.247804 0.044 Uiso 1 1 calc R U
C9 C 0.3136(4) 0.8905(2) 1.1253(6) 0.0290(14) Uani 1 1 d . .
C10 C 0.2108(5) 0.8672(3) 1.1400(7) 0.0432(17) Uani 1 1 d . .
H10 H 0.205563 0.833709 1.193406 0.052 Uiso 1 1 calc R U
C11 C 0.1190(5) 0.8907(3) 1.0807(7) 0.0461(18) Uani 1 1 d . .
H11 H 0.050738 0.873951 1.092066 0.055 Uiso 1 1 calc R U
C12 C 0.1262(5) 0.9397(2) 1.0031(6) 0.0348(15) Uani 1 1 d . .
H12 H 0.062734 0.955685 0.958363 0.042 Uiso 1 1 calc R U
C13 C 0.2241(4) 0.9651(2) 0.9907(5) 0.0248(13) Uani 1 1 d . .
C14 C 0.3213(4) 0.9416(2) 1.0503(6) 0.0262(13) Uani 1 1 d . .
C15 C 0.1498(6) 1.0376(4) 0.8455(8) 0.071(2) Uani 1 1 d . .
H15A H 0.124368 1.010634 0.775228 0.107 Uiso 1 1 calc R U
H15B H 0.169288 1.074695 0.807114 0.107 Uiso 1 1 calc R U
H15C H 0.092421 1.043918 0.903309 0.107 Uiso 1 1 calc R U
C16 C 0.2969(5) 0.8448(3) 0.7343(6) 0.0386(16) Uani 1 1 d . .
H16 H 0.291848 0.868380 0.809649 0.046 Uiso 1 1 calc R U
C17 C 0.2045(5) 0.8211(3) 0.6700(7) 0.0455(18) Uani 1 1 d . .
H17 H 0.135999 0.829062 0.699916 0.055 Uiso 1 1 calc R U
C18 C 0.2119(6) 0.7862(3) 0.5634(7) 0.053(2) Uani 1 1 d . .
H18 H 0.148384 0.770333 0.518415 0.064 Uiso 1 1 calc R U
C19 C 0.3119(6) 0.7739(3) 0.5208(6) 0.0509(19) Uani 1 1 d . .
H19 H 0.316915 0.749130 0.447464 0.061 Uiso 1 1 calc R U
C20 C 0.4033(5) 0.7974(3) 0.5840(6) 0.0414(16) Uani 1 1 d . .
H20 H 0.471686 0.788233 0.555081 0.050 Uiso 1 1 calc R U
C21 C 0.3972(5) 0.8342(3) 0.6893(5) 0.0296(13) Uani 1 1 d . .
C22 C 0.4946(4) 0.8637(2) 0.7562(5) 0.0277(13) Uani 1 1 d . .
C23 C 0.5865(4) 0.8716(2) 0.6893(5) 0.0283(13) Uani 1 1 d . .
H23 H 0.586638 0.855834 0.603516 0.034 Uiso 1 1 calc R U
C24 C 0.6783(4) 0.9014(2) 0.7424(5) 0.0224(12) Uani 1 1 d . .
C25 C 0.7763(4) 0.9052(3) 0.6677(5) 0.0276(13) Uani 1 1 d . .
C26 C 0.7989(5) 0.8636(3) 0.5765(5) 0.0353(15) Uani 1 1 d . .
H26 H 0.749995 0.832464 0.556699 0.042 Uiso 1 1 calc R U
C27 C 0.8928(5) 0.8673(3) 0.5142(6) 0.0426(17) Uani 1 1 d . .
H27 H 0.907943 0.838570 0.451970 0.051 Uiso 1 1 calc R U
C28 C 0.9632(5) 0.9114(4) 0.5407(6) 0.058(2) Uani 1 1 d . .
H28 H 1.027536 0.913873 0.497741 0.070 Uiso 1 1 calc R U
C29 C 0.9407(6) 0.9513(4) 0.6283(7) 0.073(3) Uani 1 1 d . .
H29 H 0.988687 0.983123 0.644436 0.088 Uiso 1 1 calc R U
C30 C 0.8505(6) 0.9481(3) 0.6963(7) 0.058(2) Uani 1 1 d . .
H30 H 0.839814 0.975729 0.762884 0.070 Uiso 1 1 calc R U
C31 C 0.5268(8) 0.9752(4) 1.3410(7) 0.080(3) Uani 1 1 d . .
H31A H 0.451694 0.971427 1.303790 0.120 Uiso 1 1 calc R U
H31B H 0.534693 1.010550 1.394388 0.120 Uiso 1 1 calc R U
H31C H 0.546633 0.941348 1.396068 0.120 Uiso 1 1 calc R U
O7 O 0.2416(6) 0.9885(4) 0.5795(7) 0.135(3) Uani 1 1 d . .
H7 H 0.181048 0.979361 0.603554 0.202 Uiso 1 1 d R U
C32 C 0.2702(10) 0.9479(5) 0.4749(11) 0.117(4) Uani 1 1 d . .
H32A H 0.311918 0.968655 0.413137 0.176 Uiso 1 1 calc R U
H32B H 0.204000 0.932419 0.428143 0.176 Uiso 1 1 calc R U
H32C H 0.313372 0.915763 0.514695 0.176 Uiso 1 1 calc R U

loop_
_atom_site_aniso_label
_atom_site_aniso_U_11
_atom_site_aniso_U_22
_atom_site_aniso_U_33
_atom_site_aniso_U_23
_atom_site_aniso_U_13
_atom_site_aniso_U_12
Yb1 0.01648(16) 0.01969(17) 0.02134(17) -0.00264(9) 0.00621(11) 0.00081(9)
O1 0.031(2) 0.032(2) 0.032(2) 0.0095(18) 0.0138(19) 0.0124(19)
O2 0.0125(19) 0.025(2) 0.029(2) -0.0014(17) 0.0071(15) -0.0014(16)
O3 0.022(2) 0.032(2) 0.030(2) -0.0016(18) 0.0006(17) -0.0028(18)
O4 0.024(2) 0.051(3) 0.036(2) -0.025(2) 0.0107(19) -0.012(2)
O5 0.025(2) 0.027(2) 0.026(2) -0.0100(16) 0.0056(18) -0.0035(17)
O6 0.026(2) 0.062(3) 0.028(2) -0.015(2) 0.0074(18) 0.002(2)
N1 0.036(3) 0.031(3) 0.045(3) 0.010(2) 0.008(3) -0.005(3)
N2 0.026(3) 0.032(3) 0.041(3) 0.008(2) 0.010(2) 0.002(2)
N3 0.017(3) 0.027(3) 0.042(3) 0.004(2) 0.011(2) 0.003(2)
C1 0.044(4) 0.029(3) 0.028(3) 0.006(3) 0.012(3) 0.008(3)
C2 0.029(3) 0.039(4) 0.037(3) 0.000(3) 0.008(3) 0.008(3)
C3 0.033(4) 0.034(3) 0.033(3) -0.002(3) -0.001(3) 0.014(3)
C4 0.042(4) 0.033(4) 0.029(3) 0.003(3) -0.004(3) 0.003(3)
C5 0.030(3) 0.025(3) 0.031(3) -0.006(2) 0.001(3) -0.003(3)
C6 0.030(3) 0.024(3) 0.027(3) -0.004(2) 0.007(3) 0.003(3)
C7 0.031(3) 0.025(3) 0.034(3) -0.002(3) 0.014(3) -0.001(3)
C8 0.027(3) 0.032(3) 0.053(4) 0.006(3) 0.013(3) -0.001(3)
C9 0.018(3) 0.027(3) 0.043(4) 0.000(3) 0.012(3) 0.002(3)
C10 0.034(4) 0.025(3) 0.072(5) 0.006(3) 0.012(4) -0.002(3)
C11 0.017(3) 0.037(4) 0.086(5) -0.002(4) 0.015(4) -0.010(3)
C12 0.015(3) 0.035(4) 0.055(4) -0.002(3) 0.005(3) 0.001(3)
C13 0.025(3) 0.022(3) 0.030(3) -0.010(2) 0.014(3) 0.001(3)
C14 0.017(3) 0.023(3) 0.040(3) -0.007(2) 0.011(3) 0.000(2)
C15 0.038(5) 0.061(5) 0.110(7) 0.028(5) -0.013(5) -0.008(4)
C16 0.027(3) 0.047(4) 0.043(4) -0.007(3) 0.007(3) -0.010(3)
C17 0.025(4) 0.055(5) 0.057(4) -0.005(4) 0.006(3) -0.016(3)
C18 0.043(4) 0.057(5) 0.057(5) 0.003(4) -0.005(4) -0.029(4)
C19 0.060(5) 0.052(5) 0.040(4) -0.015(3) 0.000(4) -0.025(4)
C20 0.034(4) 0.051(4) 0.040(4) -0.014(3) 0.005(3) -0.007(3)
C21 0.028(3) 0.028(3) 0.032(3) -0.003(3) -0.001(3) -0.004(3)
C22 0.022(3) 0.027(3) 0.034(3) -0.005(3) 0.002(3) -0.003(3)
C23 0.025(3) 0.029(3) 0.032(3) -0.010(3) 0.010(3) -0.001(3)
C24 0.021(3) 0.024(3) 0.023(3) -0.001(2) 0.002(2) 0.005(2)
C25 0.022(3) 0.042(4) 0.020(3) -0.001(2) 0.006(2) -0.004(3)
C26 0.028(3) 0.045(4) 0.035(3) -0.005(3) 0.011(3) 0.001(3)
C27 0.026(4) 0.071(5) 0.032(3) -0.007(3) 0.011(3) 0.004(4)
C28 0.023(4) 0.120(7) 0.034(4) -0.013(4) 0.012(3) -0.011(4)
C29 0.050(5) 0.119(8) 0.054(5) -0.028(5) 0.020(4) -0.057(5)
C30 0.051(5) 0.084(6) 0.041(4) -0.031(4) 0.014(4) -0.041(4)
C31 0.130(9) 0.061(6) 0.055(5) -0.003(4) 0.042(5) 0.009(6)
O7 0.131(7) 0.169(9) 0.108(6) -0.036(6) 0.028(5) -0.027(6)
C32 0.130(11) 0.131(11) 0.094(8) -0.020(7) 0.025(8) 0.021(8)

loop_
_atom_type_symbol
_atom_type_description
_atom_type_scat_dispersion_real
_atom_type_scat_dispersion_imag
_atom_type_scat_source
C C 0.0033 0.0016 'International Tables Vol C Tables 4.2.6.8 and 6.1.1.4'
H H 0.0000 0.0000 'International Tables Vol C Tables 4.2.6.8 and 6.1.1.4'
N N 0.0061 0.0033 'International Tables Vol C Tables 4.2.6.8 and 6.1.1.4'
O O 0.0106 0.0060 'International Tables Vol C Tables 4.2.6.8 and 6.1.1.4'
Yb Yb -0.3850 5.5486 'International Tables Vol C Tables 4.2.6.8 and 6.1.1.4'

loop_
_geom_angle_atom_site_label_1
_geom_angle_atom_site_label_2
_geom_angle_atom_site_label_3
_geom_angle
_geom_angle_site_symmetry_1
_geom_angle_site_symmetry_3
O1 Yb1 O4 99.06(16) . .
O1 Yb1 O5 82.32(13) . .
O4 Yb1 O5 74.33(13) . .
O1 Yb1 O2 142.04(13) . .
O4 Yb1 O2 76.55(13) . .
O5 Yb1 O2 130.21(14) . .
O1 Yb1 O2 140.44(13) . 3_677
O4 Yb1 O2 109.95(14) . 3_677
O5 Yb1 O2 80.39(12) . 3_677
O2 Yb1 O2 72.82(13) . 3_677
O1 Yb1 O6 89.60(14) . .
O4 Yb1 O6 146.59(13) . .
O5 Yb1 O6 139.03(14) . .
O2 Yb1 O6 76.93(13) . .
O2 Yb1 O6 80.86(14) 3_677 .
O1 Yb1 N3 66.22(14) . .
O4 Yb1 N3 79.64(15) . .
O5 Yb1 N3 135.02(13) . .
O2 Yb1 N3 75.97(14) . .
O2 Yb1 N3 143.76(13) 3_677 .
O6 Yb1 N3 74.50(15) . .
O1 Yb1 O3 75.41(14) . 3_677
O4 Yb1 O3 145.88(12) . 3_677
O5 Yb1 O3 71.57(12) . 3_677
O2 Yb1 O3 128.13(13) . 3_677
O2 Yb1 O3 65.43(12) 3_677 3_677
O6 Yb1 O3 67.53(13) . 3_677
N3 Yb1 O3 125.27(14) . 3_677
O1 Yb1 C7 20.69(13) . .
O4 Yb1 C7 96.67(16) . .
O5 Yb1 C7 101.45(13) . .
O2 Yb1 C7 121.42(13) . .
O2 Yb1 C7 152.60(14) 3_677 .
O6 Yb1 C7 80.30(14) . .
N3 Yb1 C7 45.96(14) . .
O3 Yb1 C7 88.98(14) 3_677 .
O1 Yb1 C14 119.65(15) . 3_677
O4 Yb1 C14 119.89(16) . 3_677
O5 Yb1 C14 68.21(13) . 3_677
O2 Yb1 C14 93.65(13) . 3_677
O2 Yb1 C14 21.15(13) 3_677 3_677
O6 Yb1 C14 81.72(15) . 3_677
N3 Yb1 C14 155.62(14) . 3_677
O3 Yb1 C14 46.09(14) 3_677 3_677
C7 Yb1 C14 135.06(16) . 3_677
O1 Yb1 Yb1 165.64(10) . 3_677
O4 Yb1 Yb1 94.04(11) . 3_677
O5 Yb1 Yb1 107.05(10) . 3_677
O2 Yb1 Yb1 36.75(9) . 3_677
O2 Yb1 Yb1 36.07(8) 3_677 3_677
O6 Yb1 Yb1 76.18(10) . 3_677
N3 Yb1 Yb1 110.84(10) . 3_677
O3 Yb1 Yb1 96.90(9) 3_677 3_677
C7 Yb1 Yb1 151.32(10) . 3_677
C14 Yb1 Yb1 56.99(10) 3_677 3_677
C7 O1 Yb1 122.3(3) . .
C14 O2 Yb1 131.4(3) . .
C14 O2 Yb1 120.4(3) . 3_677
Yb1 O2 Yb1 107.18(13) . 3_677
C13 O3 C15 117.2(5) . .
C13 O3 Yb1 115.1(3) . 3_677
C15 O3 Yb1 125.7(4) . 3_677
C22 O4 Yb1 137.1(4) . .
C24 O5 Yb1 136.5(4) . .
C31 O6 Yb1 132.2(4) . .
C31 O6 H6 113.9 . .
Yb1 O6 H6 113.9 . .
C5 N1 H1A 123(4) . .
C5 N1 H1B 114(4) . .
H1A N1 H1B 104(5) . .
C7 N2 N3 110.0(4) . .
C8 N3 N2 113.5(5) . .
C8 N3 Yb1 130.5(4) . .
N2 N3 Yb1 116.1(3) . .
C2 C1 C6 124.1(5) . .
C2 C1 H1 118.0 . .
C6 C1 H1 118.0 . .
C1 C2 C3 118.2(6) . .
C1 C2 H2 120.9 . .
C3 C2 H2 120.9 . .
C4 C3 C2 120.0(6) . .
C4 C3 H3 120.0 . .
C2 C3 H3 120.0 . .
C3 C4 C5 122.1(6) . .
C3 C4 H4 118.9 . .
C5 C4 H4 118.9 . .
N1 C5 C4 119.4(5) . .
N1 C5 C6 122.1(5) . .
C4 C5 C6 118.5(5) . .
C1 C6 C5 116.9(5) . .
C1 C6 C7 119.3(5) . .
C5 C6 C7 123.8(5) . .
O1 C7 N2 123.9(6) . .
O1 C7 C6 116.7(5) . .
N2 C7 C6 119.3(5) . .
O1 C7 Yb1 37.0(2) . .
N2 C7 Yb1 87.3(4) . .
C6 C7 Yb1 153.2(4) . .
N3 C8 C9 126.3(5) . .
N3 C8 H8 116.9 . .
C9 C8 H8 116.9 . .
C10 C9 C14 118.9(6) . .
C10 C9 C8 116.6(5) . .
C14 C9 C8 124.4(5) . .
C11 C10 C9 122.3(6) . .
C11 C10 H10 118.8 . .
C9 C10 H10 118.8 . .
C10 C11 C12 119.0(6) . .
C10 C11 H11 120.5 . .
C12 C11 H11 120.5 . .
C13 C12 C11 120.4(6) . .
C13 C12 H12 119.8 . .
C11 C12 H12 119.8 . .
C12 C13 O3 125.0(5) . .
C12 C13 C14 122.1(5) . .
O3 C13 C14 112.9(5) . .
O2 C14 C13 119.4(5) . .
O2 C14 C9 123.5(5) . .
C13 C14 C9 117.1(5) . .
O2 C14 Yb1 38.5(2) . 3_677
C13 C14 Yb1 82.7(3) . 3_677
C9 C14 Yb1 156.4(4) . 3_677
O3 C15 H15A 109.5 . .
O3 C15 H15B 109.5 . .
H15A C15 H15B 109.5 . .
O3 C15 H15C 109.5 . .
H15A C15 H15C 109.5 . .
H15B C15 H15C 109.5 . .
C17 C16 C21 120.3(6) . .
C17 C16 H16 119.8 . .
C21 C16 H16 119.8 . .
C18 C17 C16 119.9(6) . .
C18 C17 H17 120.0 . .
C16 C17 H17 120.0 . .
C17 C18 C19 120.0(7) . .
C17 C18 H18 120.0 . .
C19 C18 H18 120.0 . .
C20 C19 C18 120.2(6) . .
C20 C19 H19 119.9 . .
C18 C19 H19 119.9 . .
C19 C20 C21 120.6(6) . .
C19 C20 H20 119.7 . .
C21 C20 H20 119.7 . .
C20 C21 C16 118.8(6) . .
C20 C21 C22 122.4(5) . .
C16 C21 C22 118.8(5) . .
O4 C22 C23 124.1(5) . .
O4 C22 C21 115.9(5) . .
C23 C22 C21 119.9(5) . .
C22 C23 C24 123.3(5) . .
C22 C23 H23 118.4 . .
C24 C23 H23 118.4 . .
O5 C24 C23 124.1(5) . .
O5 C24 C25 115.7(5) . .
C23 C24 C25 120.2(5) . .
C30 C25 C26 118.1(5) . .
C30 C25 C24 119.8(5) . .
C26 C25 C24 122.0(5) . .
C25 C26 C27 120.0(6) . .
C25 C26 H26 120.0 . .
C27 C26 H26 120.0 . .
C28 C27 C26 120.9(6) . .
C28 C27 H27 119.6 . .
C26 C27 H27 119.6 . .
C29 C28 C27 118.7(6) . .
C29 C28 H28 120.6 . .
C27 C28 H28 120.6 . .
C28 C29 C30 122.4(7) . .
C28 C29 H29 118.8 . .
C30 C29 H29 118.8 . .
C25 C30 C29 119.7(6) . .
C25 C30 H30 120.1 . .
C29 C30 H30 120.1 . .
O6 C31 H31A 109.5 . .
O6 C31 H31B 109.5 . .
H31A C31 H31B 109.5 . .
O6 C31 H31C 109.5 . .
H31A C31 H31C 109.5 . .
H31B C31 H31C 109.5 . .
C32 O7 H7 109.5 . .
O7 C32 H32A 109.5 . .
O7 C32 H32B 109.5 . .
H32A C32 H32B 109.5 . .
O7 C32 H32C 109.5 . .
H32A C32 H32C 109.5 . .
H32B C32 H32C 109.5 . .

loop_
_geom_bond_atom_site_label_1
_geom_bond_atom_site_label_2
_geom_bond_distance
_geom_bond_site_symmetry_2
Yb1 O1 2.204(4) .
Yb1 O4 2.248(4) .
Yb1 O5 2.258(4) .
Yb1 O2 2.273(3) .
Yb1 O2 2.310(4) 3_677
Yb1 O6 2.415(4) .
Yb1 N3 2.418(4) .
Yb1 O3 2.505(4) 3_677
Yb1 C7 3.094(6) .
Yb1 C14 3.204(5) 3_677
Yb1 Yb1 3.6889(7) 3_677
O1 C7 1.293(6) .
O2 C14 1.340(6) .
O3 C13 1.380(6) .
O3 C15 1.393(8) .
O4 C22 1.277(6) .
O5 C24 1.277(6) .
O6 C31 1.397(7) .
O6 H6 0.9500 .
N1 C5 1.376(7) .
N1 H1A 0.901(10) .
N1 H1B 0.899(10) .
N2 C7 1.308(7) .
N2 N3 1.425(6) .
N3 C8 1.265(7) .
C1 C2 1.363(8) .
C1 C6 1.403(7) .
C1 H1 0.9500 .
C2 C3 1.401(8) .
C2 H2 0.9500 .
C3 C4 1.371(8) .
C3 H3 0.9500 .
C4 C5 1.402(8) .
C4 H4 0.9500 .
C5 C6 1.426(7) .
C6 C7 1.472(8) .
C8 C9 1.453(8) .
C8 H8 0.9500 .
C9 C10 1.409(8) .
C9 C14 1.413(8) .
C10 C11 1.357(9) .
C10 H10 0.9500 .
C11 C12 1.386(9) .
C11 H11 0.9500 .
C12 C13 1.368(8) .
C12 H12 0.9500 .
C13 C14 1.410(8) .
C15 H15A 0.9800 .
C15 H15B 0.9800 .
C15 H15C 0.9800 .
C16 C17 1.384(8) .
C16 C21 1.391(8) .
C16 H16 0.9500 .
C17 C18 1.364(9) .
C17 H17 0.9500 .
C18 C19 1.385(9) .
C18 H18 0.9500 .
C19 C20 1.367(9) .
C19 H19 0.9500 .
C20 C21 1.380(8) .
C20 H20 0.9500 .
C21 C22 1.497(8) .
C22 C23 1.398(7) .
C23 C24 1.400(8) .
C23 H23 0.9500 .
C24 C25 1.500(7) .
C25 C30 1.366(8) .
C25 C26 1.384(8) .
C26 C27 1.385(7) .
C26 H26 0.9500 .
C27 C28 1.352(10) .
C27 H27 0.9500 .
C28 C29 1.331(10) .
C28 H28 0.9500 .
C29 C30 1.377(9) .
C29 H29 0.9500 .
C30 H30 0.9500 .
C31 H31A 0.9800 .
C31 H31B 0.9800 .
C31 H31C 0.9800 .
O7 C32 1.490(11) .
O7 H7 0.8400 .
C32 H32A 0.9800 .
C32 H32B 0.9800 .
C32 H32C 0.9800 .

loop_
_geom_hbond_atom_site_label_D
_geom_hbond_atom_site_label_H
_geom_hbond_atom_site_label_A
_geom_hbond_distance_DH
_geom_hbond_distance_HA
_geom_hbond_distance_DA
_geom_hbond_angle_DHA
_geom_hbond_site_symmetry_A
_geom_hbond_publ_flag
C15 H15B O1 0.98 2.29 2.953(9) 124.0 3_677 yes
C15 H15A O7 0.98 2.63 3.251(11) 121.1 . yes
C4 H4 O1 0.95 2.59 3.421(7) 146.0 4_576 yes
O6 H6 O7 0.95 2.01 2.734(8) 132.0 3_677 yes
O6 H6 O7 0.95 2.01 2.734(8) 132.0 3_677 yes
N1 H1A O1 0.901(10) 2.56(5) 3.239(6) 133(5) 4_576 yes
N1 H1B N2 0.899(10) 2.00(5) 2.691(7) 133(5) . yes
C4 H4 O1 0.95 2.59 3.421(7) 146.0 4_576 yes
C15 H15A O7 0.98 2.63 3.251(11) 121.1 . yes
C15 H15B O1 0.98 2.29 2.953(9) 124.0 3_677 yes
O6 H6 O7 0.95 2.01 2.734(8) 132.0 3_677 yes
N1 H1A O1 0.901(10) 2.56(5) 3.239(6) 133(5) 4_576 yes
N1 H1B N2 0.899(10) 2.00(5) 2.691(7) 133(5) . yes
C4 H4 O1 0.95 2.59 3.421(7) 146.0 4_576 yes
C15 H15A O7 0.98 2.63 3.251(11) 121.1 . yes
C15 H15B O1 0.98 2.29 2.953(9) 124.0 3_677 yes
O6 H6 O7 0.95 2.01 2.734(8) 132.0 3_677 yes
N1 H1A O1 0.901(10) 2.56(5) 3.239(6) 133(5) 4_576 yes
N1 H1B N2 0.899(10) 2.00(5) 2.691(7) 133(5) . yes
N1 H1A O1 0.901(10) 2.56(5) 3.239(6) 133(5) 4_576 yes
C4 H4 O1 0.95 2.59 3.421(7) 146.0 4_576 yes
C15 H15A O7 0.98 2.63 3.251(11) 121.1 . yes
C15 H15B O1 0.98 2.29 2.953(9) 124.0 3_677 yes

loop_
_geom_torsion_atom_site_label_1
_geom_torsion_atom_site_label_2
_geom_torsion_atom_site_label_3
_geom_torsion_atom_site_label_4
_geom_torsion
_geom_torsion_site_symmetry_1
_geom_torsion_site_symmetry_4
C7 N2 N3 C8 172.1(5) . .
C7 N2 N3 Yb1 -9.3(6) . .
C6 C1 C2 C3 1.6(9) . .
C1 C2 C3 C4 -1.9(9) . .
C2 C3 C4 C5 -1.1(9) . .
C3 C4 C5 N1 -172.8(6) . .
C3 C4 C5 C6 4.4(9) . .
C2 C1 C6 C5 1.6(9) . .
C2 C1 C6 C7 -176.8(6) . .
N1 C5 C6 C1 172.6(5) . .
C4 C5 C6 C1 -4.5(8) . .
N1 C5 C6 C7 -9.0(9) . .
C4 C5 C6 C7 173.9(5) . .
Yb1 O1 C7 N2 10.1(8) . .
Yb1 O1 C7 C6 -172.5(3) . .
N3 N2 C7 O1 0.4(8) . .
N3 N2 C7 C6 -176.9(5) . .
N3 N2 C7 Yb1 6.5(4) . .
C1 C6 C7 O1 3.5(8) . .
C5 C6 C7 O1 -174.8(5) . .
C1 C6 C7 N2 -178.9(5) . .
C5 C6 C7 N2 2.7(8) . .
C1 C6 C7 Yb1 -6.5(11) . .
C5 C6 C7 Yb1 175.1(6) . .
N2 N3 C8 C9 -178.0(6) . .
Yb1 N3 C8 C9 3.6(10) . .
N3 C8 C9 C10 165.2(6) . .
N3 C8 C9 C14 -12.4(10) . .
C14 C9 C10 C11 2.6(10) . .
C8 C9 C10 C11 -175.2(6) . .
C9 C10 C11 C12 -0.3(11) . .
C10 C11 C12 C13 -2.4(10) . .
C11 C12 C13 O3 -179.1(5) . .
C11 C12 C13 C14 2.8(9) . .
C15 O3 C13 C12 -3.7(8) . .
Yb1 O3 C13 C12 160.9(5) 3_677 .
C15 O3 C13 C14 174.5(6) . .
Yb1 O3 C13 C14 -20.9(5) 3_677 .
Yb1 O2 C14 C13 -147.5(4) . .
Yb1 O2 C14 C13 19.4(6) 3_677 .
Yb1 O2 C14 C9 34.1(8) . .
Yb1 O2 C14 C9 -159.0(4) 3_677 .
Yb1 O2 C14 Yb1 -166.9(6) . 3_677
C12 C13 C14 O2 -179.0(5) . .
O3 C13 C14 O2 2.7(7) . .
C12 C13 C14 C9 -0.5(8) . .
O3 C13 C14 C9 -178.8(5) . .
C12 C13 C14 Yb1 -166.9(5) . 3_677
O3 C13 C14 Yb1 14.7(4) . 3_677
C10 C9 C14 O2 176.3(5) . .
C8 C9 C14 O2 -6.2(9) . .
C10 C9 C14 C13 -2.1(8) . .
C8 C9 C14 C13 175.4(5) . .
C10 C9 C14 Yb1 142.4(8) . 3_677
C8 C9 C14 Yb1 -40.0(13) . 3_677
C21 C16 C17 C18 1.4(10) . .
C16 C17 C18 C19 0.9(11) . .
C17 C18 C19 C20 -1.0(11) . .
C18 C19 C20 C21 -1.1(11) . .
C19 C20 C21 C16 3.2(10) . .
C19 C20 C21 C22 -176.2(6) . .
C17 C16 C21 C20 -3.4(10) . .
C17 C16 C21 C22 176.1(6) . .
Yb1 O4 C22 C23 2.5(10) . .
Yb1 O4 C22 C21 -174.6(4) . .
C20 C21 C22 O4 -160.3(6) . .
C16 C21 C22 O4 20.2(8) . .
C20 C21 C22 C23 22.5(9) . .
C16 C21 C22 C23 -157.0(6) . .
O4 C22 C23 C24 -0.6(9) . .
C21 C22 C23 C24 176.4(5) . .
Yb1 O5 C24 C23 10.9(8) . .
Yb1 O5 C24 C25 -171.3(4) . .
C22 C23 C24 O5 -5.7(9) . .
C22 C23 C24 C25 176.5(5) . .
O5 C24 C25 C30 -19.0(8) . .
C23 C24 C25 C30 159.0(6) . .
O5 C24 C25 C26 155.9(5) . .
C23 C24 C25 C26 -26.1(8) . .
C30 C25 C26 C27 -2.0(10) . .
C24 C25 C26 C27 -177.1(5) . .
C25 C26 C27 C28 -0.2(10) . .
C26 C27 C28 C29 0.1(12) . .
C27 C28 C29 C30 2.5(14) . .
C26 C25 C30 C29 4.5(11) . .
C24 C25 C30 C29 179.6(7) . .
C28 C29 C30 C25 -4.8(14) . .
